data_4329853
loop_
_publ_author_name
'Subramaniam Kuppuswamy'
'Mark W. Bezpalko'
'Tamara M. Powers'
'Mark M. Turnbull'
'Bruce M. Foxman'
'Christine M. Thomas'

_publ_section_title
;
 Utilization of Phosphinoamide Ligands in Homobimetallic Fe and Mn
 Complexes: The Effect of Disparate Coordination Environments on
 Metal-Metal Interactions and Magnetic and Redox Properties
;
_journal_name_full 'Inorganic Chemistry'
_journal_page_first 8225
_journal_page_last 8240
_journal_paper_doi 10.1021/ic300776y
_journal_volume 51
_journal_year 2012
_chemical_formula_moiety 'C27 H63 Cl1 Fe2 N3 P3'
_chemical_formula_sum 'C27 H63 Cl Fe2 N3 P3'
_chemical_formula_weight 669.88
_space_group_IT_number 2
_symmetry_cell_setting triclinic
_symmetry_space_group_name_Hall '-P 1'
_symmetry_space_group_name_H-M 'P -1'
_atom_sites_solution_hydrogens difmap
_atom_sites_solution_primary direct
_audit_creation_date 11-08-30
_audit_creation_method CRYSTALS_ver_14.23
_cell_angle_alpha 101.656(2)
_cell_angle_beta 91.054(2)
_cell_angle_gamma 107.739(2)
_cell_formula_units_Z 4
_cell_length_a 11.3057(4)
_cell_length_b 17.9804(7)
_cell_length_c 18.6204(7)
_cell_measurement_reflns_used 7470
_cell_measurement_temperature 120
_cell_measurement_theta_max 26
_cell_measurement_theta_min 2
_cell_volume 3517.9(2)
_computing_cell_refinement 'Apex2 (Bruker AXS, 2006)'
_computing_data_collection 'Apex2 (Bruker AXS, 2006)'
_computing_data_reduction 'Apex2 (Bruker AXS, 2006)'
_computing_molecular_graphics 'CAMERON (Watkin et al., 1996)'
_computing_publication_material 'CRYSTALS (Betteridge et al., 2003)'
_computing_structure_refinement 'CRYSTALS (Betteridge et al., 2003)'
_computing_structure_solution 'SIR92 (Altomare et al., 1994)'
_diffrn_ambient_temperature 120
_diffrn_measured_fraction_theta_full 0.999
_diffrn_measured_fraction_theta_max 0.986
_diffrn_measurement_device Area
_diffrn_measurement_device_type 'Bruker Kappa Apex2'
_diffrn_measurement_method '\f & \w scans'
_diffrn_radiation_monochromator graphite
_diffrn_radiation_type 'Mo K\a'
_diffrn_radiation_wavelength 0.71073
_diffrn_reflns_av_R_equivalents 0.070
_diffrn_reflns_limit_h_max 13
_diffrn_reflns_limit_h_min -13
_diffrn_reflns_limit_k_max 21
_diffrn_reflns_limit_k_min -22
_diffrn_reflns_limit_l_max 22
_diffrn_reflns_limit_l_min -22
_diffrn_reflns_number 54012
_diffrn_reflns_theta_full 25.358
_diffrn_reflns_theta_max 26.142
_diffrn_reflns_theta_min 1.121
_diffrn_standards_number 0
_exptl_absorpt_coefficient_mu 1.057
_exptl_absorpt_correction_T_max 0.88
_exptl_absorpt_correction_T_min 0.87
_exptl_absorpt_correction_type numerical
_exptl_absorpt_process_details
; 
 Analytical Absorption (De Meulenaer & Tompa, 1965) 
;
_exptl_crystal_colour green
_exptl_crystal_density_diffrn 1.265
_exptl_crystal_description prism
_exptl_crystal_F_000 1440
_exptl_crystal_size_max 0.411
_exptl_crystal_size_mid 0.135
_exptl_crystal_size_min 0.119
_refine_diff_density_max 1.36
_refine_diff_density_min -1.12
_refine_ls_extinction_method none
_refine_ls_goodness_of_fit_ref 1.0000
_refine_ls_hydrogen_treatment constr
_refine_ls_matrix_type full
_refine_ls_number_parameters 649
_refine_ls_number_reflns 13823
_refine_ls_number_restraints 0
_refine_ls_R_factor_all 0.0821
_refine_ls_R_factor_gt 0.0472
_refine_ls_shift/su_max 0.0009306
_refine_ls_shift/su_mean 0.0000275
_refine_ls_structure_factor_coef Fsqd
_refine_ls_weighting_details
;
 Method= Modified Sheldrick 
 w=1/[\s^2^(F^2^) + ( 0.06P)^2^ + 1.89P] 
 ,where P=(max(Fo^2^,0) + 2Fc^2^)/3 
;
_refine_ls_weighting_scheme calc
_refine_ls_wR_factor_all 0.1191
_refine_ls_wR_factor_gt 0.1067
_refine_ls_wR_factor_ref 0.1191
_reflns_limit_h_max 13
_reflns_limit_h_min -13
_reflns_limit_k_max 21
_reflns_limit_k_min -22
_reflns_limit_l_max 22
_reflns_limit_l_min 0
_reflns_number_gt 9411
_reflns_number_total 13823
_reflns_threshold_expression I>2.0\s(I)
_oxford_diffrn_Wilson_B_factor 0.00
_oxford_diffrn_Wilson_scale 0.00
_oxford_refine_ls_r_factor_ref 0.0821
_oxford_refine_ls_scale 0.083580(15)
_oxford_reflns_number_all 13823
_oxford_reflns_threshold_expression_ref I>-10.0\s(I)
_oxford_structure_analysis_title 'sk_255_0m in P-1'
_cod_data_source_file ic300776y_si_002_7.cif
_cod_data_source_block 9
_cod_original_sg_symbol_Hall '-P 1 '
_cod_original_sg_symbol_H-M 'P -1 '
_cod_original_formula_sum 'C27 H63 Cl1 Fe2 N3 P3'
_cod_database_code 4329853

loop_
_symmetry_equiv_pos_as_xyz
x,y,z
-x,-y,-z

loop_
_atom_site_label
_atom_site_type_symbol
_atom_site_fract_x
_atom_site_fract_y
_atom_site_fract_z
_atom_site_U_iso_or_equiv
_atom_site_occupancy
_atom_site_adp_type
_atom_site_refinement_flags_posn
Fe1 Fe 0.26022(4) 0.42370(3) 0.24800(3) 0.0164 1.0000 Uani .
Fe2 Fe 0.08968(4) 0.29612(3) 0.26873(3) 0.0156 1.0000 Uani .
Fe11 Fe 0.26377(4) 0.07224(3) 0.76924(3) 0.0166 1.0000 Uani .
Fe12 Fe 0.41480(4) 0.20153(3) 0.73823(3) 0.0161 1.0000 Uani .
Cl1 Cl -0.03106(7) 0.16416(5) 0.25573(4) 0.0170 1.0000 Uani .
Cl11 Cl 0.52798(8) 0.33412(5) 0.74638(4) 0.0181 1.0000 Uani .
P1 P 0.07234(9) 0.33102(5) 0.14725(5) 0.0187 1.0000 Uani .
P2 P 0.31166(8) 0.30659(5) 0.29721(5) 0.0180 1.0000 Uani .
P3 P 0.12547(8) 0.46132(5) 0.34008(5) 0.0161 1.0000 Uani .
P11 P 0.47733(8) 0.16030(5) 0.84950(5) 0.0177 1.0000 Uani .
P12 P 0.19077(8) 0.19460(5) 0.74070(5) 0.0167 1.0000 Uani .
P13 P 0.33926(8) 0.03982(5) 0.64788(5) 0.0158 1.0000 Uani .
N1 N 0.1932(3) 0.41152(17) 0.14824(15) 0.0198 1.0000 Uani .
N2 N 0.3941(3) 0.39949(17) 0.29577(16) 0.0194 1.0000 Uani .
N3 N 0.0491(3) 0.37010(16) 0.35031(15) 0.0178 1.0000 Uani .
N11 N 0.3799(3) 0.06998(17) 0.84717(16) 0.0204 1.0000 Uani .
N12 N 0.1195(3) 0.10874(17) 0.76411(15) 0.0178 1.0000 Uani .
N13 N 0.4460(3) 0.12785(17) 0.65316(15) 0.0186 1.0000 Uani .
C1 C 0.2323(4) 0.4461(2) 0.08386(19) 0.0249 1.0000 Uani .
C2 C 0.1872(4) 0.5168(2) 0.0808(2) 0.0355 1.0000 Uani .
C3 C 0.3736(4) 0.4710(2) 0.0839(2) 0.0331 1.0000 Uani .
C4 C -0.0740(3) 0.3530(2) 0.1278(2) 0.0247 1.0000 Uani .
C5 C -0.1854(3) 0.3036(2) 0.1619(2) 0.0308 1.0000 Uani .
C6 C -0.1085(4) 0.3481(3) 0.0465(2) 0.0346 1.0000 Uani .
C7 C 0.0759(3) 0.2524(2) 0.06596(19) 0.0241 1.0000 Uani .
C8 C -0.0293(4) 0.1740(2) 0.0608(2) 0.0342 1.0000 Uani .
C9 C 0.2025(4) 0.2390(2) 0.0656(2) 0.0328 1.0000 Uani .
C10 C 0.5309(3) 0.4373(2) 0.3079(2) 0.0223 1.0000 Uani .
C11 C 0.5902(4) 0.4392(2) 0.2352(2) 0.0325 1.0000 Uani .
C12 C 0.5618(3) 0.5214(2) 0.3547(2) 0.0287 1.0000 Uani .
C13 C 0.3788(3) 0.2367(2) 0.2361(2) 0.0234 1.0000 Uani .
C14 C 0.2902(4) 0.1511(2) 0.2116(2) 0.0294 1.0000 Uani .
C15 C 0.5070(3) 0.2350(2) 0.2635(2) 0.0316 1.0000 Uani .
C16 C 0.3160(3) 0.2887(2) 0.3920(2) 0.0234 1.0000 Uani .
C17 C 0.4386(4) 0.3270(2) 0.4391(2) 0.0300 1.0000 Uani .
C18 C 0.2578(4) 0.2003(2) 0.3927(2) 0.0280 1.0000 Uani .
C19 C 0.1938(3) 0.5254(2) 0.43154(18) 0.0186 1.0000 Uani .
C20 C 0.2660(3) 0.4857(2) 0.47250(19) 0.0236 1.0000 Uani .
C21 C 0.2757(3) 0.6076(2) 0.4233(2) 0.0258 1.0000 Uani .
C22 C 0.0136(3) 0.5099(2) 0.31016(19) 0.0218 1.0000 Uani .
C23 C -0.0558(3) 0.5452(2) 0.3710(2) 0.0277 1.0000 Uani .
C24 C 0.0734(4) 0.5706(2) 0.2647(2) 0.0282 1.0000 Uani .
C25 C -0.0423(3) 0.3540(2) 0.40566(19) 0.0214 1.0000 Uani .
C26 C -0.0232(3) 0.2910(2) 0.44397(19) 0.0250 1.0000 Uani .
C27 C -0.1764(3) 0.3281(2) 0.3714(2) 0.0256 1.0000 Uani .
C101 C 0.3763(3) 0.0199(2) 0.90136(19) 0.0226 1.0000 Uani .
C102 C 0.3619(4) -0.0656(2) 0.8622(2) 0.0338 1.0000 Uani .
C103 C 0.2708(4) 0.0216(2) 0.9509(2) 0.0324 1.0000 Uani .
C104 C 0.6384(3) 0.1567(2) 0.83879(19) 0.0213 1.0000 Uani .
C105 C 0.6846(4) 0.1068(3) 0.8834(2) 0.0340 1.0000 Uani .
C106 C 0.7335(3) 0.2400(2) 0.8459(2) 0.0312 1.0000 Uani .
C107 C 0.4736(3) 0.2265(2) 0.93999(19) 0.0230 1.0000 Uani .
C108 C 0.5296(4) 0.2105(2) 1.00840(19) 0.0309 1.0000 Uani .
C109 C 0.5242(4) 0.3160(2) 0.9401(2) 0.0300 1.0000 Uani .
C110 C -0.0087(3) 0.0840(2) 0.78521(19) 0.0201 1.0000 Uani .
C111 C -0.0140(3) 0.0412(2) 0.8483(2) 0.0256 1.0000 Uani .
C112 C -0.1014(3) 0.0294(2) 0.7208(2) 0.0290 1.0000 Uani .
C113 C 0.1555(3) 0.2764(2) 0.80574(19) 0.0220 1.0000 Uani .
C114 C 0.1842(4) 0.2731(2) 0.8850(2) 0.0346 1.0000 Uani .
C115 C 0.2232(4) 0.3595(2) 0.7923(2) 0.0289 1.0000 Uani .
C116 C 0.1167(3) 0.1967(2) 0.65062(19) 0.0213 1.0000 Uani .
C117 C -0.0042(3) 0.2177(2) 0.6537(2) 0.0295 1.0000 Uani .
C118 C 0.2088(4) 0.2482(2) 0.6074(2) 0.0315 1.0000 Uani .
C119 C 0.2235(3) 0.0173(2) 0.56667(19) 0.0210 1.0000 Uani .
C120 C 0.0959(3) -0.0376(2) 0.5778(2) 0.0286 1.0000 Uani .
C121 C 0.2652(4) -0.0120(2) 0.49141(19) 0.0280 1.0000 Uani .
C122 C 0.4140(3) -0.0395(2) 0.62453(19) 0.0184 1.0000 Uani .
C123 C 0.5315(3) -0.0203(2) 0.6761(2) 0.0279 1.0000 Uani .
C124 C 0.3233(3) -0.1212(2) 0.6271(2) 0.0270 1.0000 Uani .
C125 C 0.5363(3) 0.1445(2) 0.59695(19) 0.0197 1.0000 Uani .
C126 C 0.6669(3) 0.1905(2) 0.6337(2) 0.0247 1.0000 Uani .
C127 C 0.4990(3) 0.1918(2) 0.5463(2) 0.0250 1.0000 Uani .
H11 H 0.1962 0.4040 0.0395 0.0302 1.0000 Uiso R
H21 H 0.2283 0.5608 0.1205 0.0526 1.0000 Uiso R
H22 H 0.2086 0.5327 0.0346 0.0529 1.0000 Uiso R
H23 H 0.0974 0.5026 0.0835 0.0524 1.0000 Uiso R
H31 H 0.3997 0.4917 0.0414 0.0499 1.0000 Uiso R
H32 H 0.4015 0.4256 0.0842 0.0496 1.0000 Uiso R
H33 H 0.4093 0.5116 0.1279 0.0499 1.0000 Uiso R
H41 H -0.0572 0.4094 0.1522 0.0300 1.0000 Uiso R
H51 H -0.2560 0.3216 0.1540 0.0455 1.0000 Uiso R
H52 H -0.1650 0.3109 0.2144 0.0457 1.0000 Uiso R
H53 H -0.2056 0.2479 0.1395 0.0453 1.0000 Uiso R
H61 H -0.0385 0.3793 0.0254 0.0519 1.0000 Uiso R
H62 H -0.1769 0.3691 0.0428 0.0518 1.0000 Uiso R
H63 H -0.1318 0.2929 0.0192 0.0519 1.0000 Uiso R
H71 H 0.0651 0.2738 0.0227 0.0288 1.0000 Uiso R
H81 H -0.0225 0.1550 0.1046 0.0508 1.0000 Uiso R
H82 H -0.0207 0.1354 0.0183 0.0510 1.0000 Uiso R
H83 H -0.1087 0.1831 0.0557 0.0506 1.0000 Uiso R
H91 H 0.2683 0.2882 0.0647 0.0489 1.0000 Uiso R
H92 H 0.2165 0.2197 0.1083 0.0490 1.0000 Uiso R
H93 H 0.2018 0.1992 0.0226 0.0485 1.0000 Uiso R
H101 H 0.5651 0.4056 0.3338 0.0265 1.0000 Uiso R
H111 H 0.5693 0.3855 0.2059 0.0489 1.0000 Uiso R
H112 H 0.5605 0.4712 0.2084 0.0489 1.0000 Uiso R
H113 H 0.6791 0.4607 0.2439 0.0484 1.0000 Uiso R
H121 H 0.6507 0.5456 0.3600 0.0430 1.0000 Uiso R
H122 H 0.5289 0.5200 0.4022 0.0433 1.0000 Uiso R
H123 H 0.5265 0.5526 0.3301 0.0425 1.0000 Uiso R
H131 H 0.3890 0.2582 0.1914 0.0276 1.0000 Uiso R
H141 H 0.3188 0.1248 0.1674 0.0444 1.0000 Uiso R
H142 H 0.2908 0.1217 0.2503 0.0439 1.0000 Uiso R
H143 H 0.2071 0.1518 0.2010 0.0444 1.0000 Uiso R
H151 H 0.5401 0.2050 0.2244 0.0469 1.0000 Uiso R
H152 H 0.4967 0.2088 0.3046 0.0471 1.0000 Uiso R
H153 H 0.5643 0.2882 0.2775 0.0464 1.0000 Uiso R
H161 H 0.2587 0.3158 0.4154 0.0276 1.0000 Uiso R
H171 H 0.4248 0.3231 0.4892 0.0449 1.0000 Uiso R
H172 H 0.4992 0.3000 0.4212 0.0443 1.0000 Uiso R
H173 H 0.4717 0.3831 0.4373 0.0447 1.0000 Uiso R
H181 H 0.3161 0.1722 0.3779 0.0414 1.0000 Uiso R
H182 H 0.2367 0.1958 0.4419 0.0417 1.0000 Uiso R
H183 H 0.1831 0.1779 0.3601 0.0416 1.0000 Uiso R
H191 H 0.1234 0.5323 0.4601 0.0214 1.0000 Uiso R
H201 H 0.3307 0.4745 0.4442 0.0344 1.0000 Uiso R
H202 H 0.2106 0.4357 0.4821 0.0340 1.0000 Uiso R
H203 H 0.3029 0.5211 0.5195 0.0348 1.0000 Uiso R
H211 H 0.3186 0.6374 0.4705 0.0386 1.0000 Uiso R
H212 H 0.2240 0.6366 0.4071 0.0380 1.0000 Uiso R
H213 H 0.3360 0.6012 0.3891 0.0388 1.0000 Uiso R
H221 H -0.0506 0.4651 0.2783 0.0254 1.0000 Uiso R
H231 H -0.1201 0.5620 0.3518 0.0408 1.0000 Uiso R
H232 H -0.0946 0.5072 0.3998 0.0405 1.0000 Uiso R
H233 H 0.0015 0.5917 0.4047 0.0413 1.0000 Uiso R
H241 H 0.1284 0.6179 0.2961 0.0422 1.0000 Uiso R
H242 H 0.1202 0.5490 0.2282 0.0425 1.0000 Uiso R
H243 H 0.0108 0.5852 0.2404 0.0424 1.0000 Uiso R
H251 H -0.0275 0.4030 0.4435 0.0253 1.0000 Uiso R
H261 H -0.0298 0.2437 0.4079 0.0365 1.0000 Uiso R
H262 H -0.0866 0.2787 0.4772 0.0365 1.0000 Uiso R
H263 H 0.0574 0.3111 0.4716 0.0370 1.0000 Uiso R
H271 H -0.1875 0.3677 0.3468 0.0373 1.0000 Uiso R
H272 H -0.2339 0.3214 0.4093 0.0378 1.0000 Uiso R
H273 H -0.1943 0.2776 0.3369 0.0375 1.0000 Uiso R
H1011 H 0.4569 0.0406 0.9315 0.0265 1.0000 Uiso R
H1021 H 0.4346 -0.0650 0.8348 0.0507 1.0000 Uiso R
H1022 H 0.3602 -0.0984 0.8971 0.0511 1.0000 Uiso R
H1023 H 0.2864 -0.0872 0.8293 0.0509 1.0000 Uiso R
H1031 H 0.2708 -0.0109 0.9858 0.0490 1.0000 Uiso R
H1032 H 0.1925 0.0028 0.9225 0.0492 1.0000 Uiso R
H1033 H 0.2839 0.0759 0.9774 0.0486 1.0000 Uiso R
H1041 H 0.6349 0.1291 0.7880 0.0258 1.0000 Uiso R
H1051 H 0.6845 0.1277 0.9353 0.0510 1.0000 Uiso R
H1052 H 0.7682 0.1082 0.8735 0.0513 1.0000 Uiso R
H1053 H 0.6325 0.0511 0.8709 0.0508 1.0000 Uiso R
H1061 H 0.8119 0.2342 0.8289 0.0465 1.0000 Uiso R
H1062 H 0.7045 0.2718 0.8182 0.0465 1.0000 Uiso R
H1063 H 0.7494 0.2677 0.8972 0.0470 1.0000 Uiso R
H1071 H 0.3845 0.2152 0.9461 0.0278 1.0000 Uiso R
H1081 H 0.5146 0.2445 1.0515 0.0455 1.0000 Uiso R
H1082 H 0.4935 0.1558 1.0121 0.0458 1.0000 Uiso R
H1083 H 0.6193 0.2218 1.0056 0.0455 1.0000 Uiso R
H1091 H 0.4945 0.3454 0.9822 0.0450 1.0000 Uiso R
H1092 H 0.6151 0.3331 0.9462 0.0450 1.0000 Uiso R
H1093 H 0.4958 0.3270 0.8950 0.0451 1.0000 Uiso R
H1101 H -0.0349 0.1323 0.8011 0.0239 1.0000 Uiso R
H1111 H -0.0990 0.0248 0.8628 0.0372 1.0000 Uiso R
H1112 H 0.0403 0.0773 0.8910 0.0378 1.0000 Uiso R
H1113 H 0.0125 -0.0058 0.8325 0.0377 1.0000 Uiso R
H1121 H -0.0850 -0.0209 0.7073 0.0437 1.0000 Uiso R
H1122 H -0.1844 0.0203 0.7344 0.0441 1.0000 Uiso R
H1123 H -0.0923 0.0550 0.6790 0.0437 1.0000 Uiso R
H1131 H 0.0656 0.2662 0.7988 0.0256 1.0000 Uiso R
H1141 H 0.2719 0.2810 0.8925 0.0522 1.0000 Uiso R
H1142 H 0.1635 0.3149 0.9179 0.0518 1.0000 Uiso R
H1143 H 0.1375 0.2219 0.8951 0.0517 1.0000 Uiso R
H1151 H 0.1968 0.3640 0.7439 0.0428 1.0000 Uiso R
H1152 H 0.2045 0.4007 0.8300 0.0431 1.0000 Uiso R
H1153 H 0.3131 0.3688 0.7958 0.0425 1.0000 Uiso R
H1161 H 0.0935 0.1407 0.6223 0.0255 1.0000 Uiso R
H1171 H -0.0620 0.1875 0.6818 0.0434 1.0000 Uiso R
H1172 H 0.0104 0.2736 0.6750 0.0441 1.0000 Uiso R
H1173 H -0.0429 0.2059 0.6036 0.0440 1.0000 Uiso R
H1181 H 0.1701 0.2420 0.5585 0.0468 1.0000 Uiso R
H1182 H 0.2856 0.2346 0.6023 0.0466 1.0000 Uiso R
H1183 H 0.2295 0.3032 0.6313 0.0464 1.0000 Uiso R
H1191 H 0.2127 0.0692 0.5660 0.0242 1.0000 Uiso R
H1201 H 0.0719 -0.0180 0.6259 0.0437 1.0000 Uiso R
H1202 H 0.0972 -0.0911 0.5737 0.0423 1.0000 Uiso R
H1203 H 0.0337 -0.0386 0.5405 0.0427 1.0000 Uiso R
H1211 H 0.2065 -0.0127 0.4538 0.0423 1.0000 Uiso R
H1212 H 0.2677 -0.0657 0.4868 0.0412 1.0000 Uiso R
H1213 H 0.3460 0.0216 0.4846 0.0418 1.0000 Uiso R
H1221 H 0.4402 -0.0406 0.5743 0.0217 1.0000 Uiso R
H1231 H 0.5700 -0.0615 0.6629 0.0414 1.0000 Uiso R
H1232 H 0.5910 0.0308 0.6718 0.0415 1.0000 Uiso R
H1233 H 0.5085 -0.0177 0.7262 0.0415 1.0000 Uiso R
H1241 H 0.3666 -0.1608 0.6190 0.0395 1.0000 Uiso R
H1242 H 0.2564 -0.1373 0.5898 0.0399 1.0000 Uiso R
H1243 H 0.2905 -0.1203 0.6745 0.0404 1.0000 Uiso R
H1251 H 0.5362 0.0928 0.5678 0.0240 1.0000 Uiso R
H1261 H 0.7246 0.2010 0.5963 0.0369 1.0000 Uiso R
H1262 H 0.6682 0.2412 0.6650 0.0365 1.0000 Uiso R
H1263 H 0.6938 0.1586 0.6625 0.0367 1.0000 Uiso R
H1271 H 0.4156 0.1650 0.5222 0.0374 1.0000 Uiso R
H1272 H 0.5018 0.2436 0.5762 0.0376 1.0000 Uiso R
H1273 H 0.5584 0.1994 0.5100 0.0382 1.0000 Uiso R

loop_
_atom_site_aniso_label
_atom_site_aniso_U_11
_atom_site_aniso_U_22
_atom_site_aniso_U_33
_atom_site_aniso_U_23
_atom_site_aniso_U_13
_atom_site_aniso_U_12
Fe1 0.0162(3) 0.0162(3) 0.0161(3) 0.0038(2) 0.0001(2) 0.0044(2)
Fe2 0.0166(3) 0.0133(3) 0.0151(2) 0.00204(19) -0.0002(2) 0.0029(2)
Fe11 0.0159(3) 0.0172(3) 0.0168(3) 0.0047(2) 0.0000(2) 0.0048(2)
Fe12 0.0167(3) 0.0139(3) 0.0164(3) 0.0027(2) 0.0002(2) 0.0035(2)
Cl1 0.0177(4) 0.0118(4) 0.0184(4) 0.0024(3) 0.0014(3) 0.0008(3)
Cl11 0.0205(4) 0.0120(4) 0.0202(4) 0.0041(3) 0.0013(3) 0.0025(3)
P1 0.0217(5) 0.0165(5) 0.0148(4) 0.0034(4) -0.0014(4) 0.0018(4)
P2 0.0167(5) 0.0153(5) 0.0214(5) 0.0052(4) -0.0015(4) 0.0033(4)
P3 0.0176(5) 0.0139(5) 0.0154(4) 0.0018(3) 0.0000(4) 0.0039(4)
P11 0.0180(5) 0.0169(5) 0.0169(5) 0.0045(4) -0.0010(4) 0.0034(4)
P12 0.0171(5) 0.0163(5) 0.0175(5) 0.0041(4) 0.0013(4) 0.0060(4)
P13 0.0164(5) 0.0145(5) 0.0157(4) 0.0024(4) 0.0012(4) 0.0045(4)
N1 0.0238(16) 0.0175(16) 0.0158(15) 0.0052(12) 0.0008(12) 0.0024(13)
N2 0.0159(15) 0.0173(16) 0.0258(16) 0.0079(13) -0.0001(12) 0.0042(13)
N3 0.0197(15) 0.0137(16) 0.0174(15) 0.0015(12) 0.0010(12) 0.0027(13)
N11 0.0243(16) 0.0163(16) 0.0222(16) 0.0100(13) -0.0007(13) 0.0053(13)
N12 0.0150(15) 0.0171(16) 0.0202(15) 0.0012(12) 0.0007(12) 0.0054(12)
N13 0.0145(15) 0.0187(17) 0.0234(16) 0.0059(13) 0.0057(12) 0.0053(13)
C1 0.037(2) 0.019(2) 0.0122(17) 0.0037(14) -0.0004(16) -0.0010(17)
C2 0.041(3) 0.031(2) 0.033(2) 0.0148(19) 0.0015(19) 0.005(2)
C3 0.036(2) 0.030(2) 0.032(2) 0.0118(18) 0.0129(18) 0.0046(19)
C4 0.024(2) 0.023(2) 0.024(2) 0.0054(16) -0.0029(16) 0.0030(16)
C5 0.026(2) 0.033(2) 0.030(2) 0.0067(18) -0.0017(17) 0.0052(18)
C6 0.035(2) 0.037(3) 0.030(2) 0.0121(19) -0.0080(18) 0.005(2)
C7 0.029(2) 0.023(2) 0.0167(18) 0.0035(15) 0.0003(15) 0.0046(17)
C8 0.042(3) 0.025(2) 0.025(2) -0.0040(17) 0.0066(19) 0.0015(19)
C9 0.045(3) 0.029(2) 0.023(2) 0.0002(17) 0.0030(18) 0.013(2)
C10 0.0134(18) 0.020(2) 0.033(2) 0.0089(16) -0.0008(15) 0.0028(15)
C11 0.022(2) 0.032(2) 0.040(2) 0.0083(19) 0.0035(18) 0.0033(18)
C12 0.020(2) 0.020(2) 0.044(2) 0.0108(18) -0.0019(17) 0.0022(16)
C13 0.022(2) 0.020(2) 0.028(2) 0.0065(16) 0.0013(16) 0.0054(16)
C14 0.032(2) 0.024(2) 0.033(2) 0.0062(17) 0.0054(18) 0.0092(18)
C15 0.023(2) 0.023(2) 0.049(3) 0.0046(19) 0.0025(19) 0.0093(18)
C16 0.024(2) 0.019(2) 0.026(2) 0.0081(16) -0.0017(16) 0.0035(16)
C17 0.032(2) 0.026(2) 0.029(2) 0.0060(17) -0.0095(17) 0.0056(18)
C18 0.033(2) 0.024(2) 0.026(2) 0.0102(17) -0.0013(17) 0.0050(18)
C19 0.0165(18) 0.0168(19) 0.0183(18) -0.0005(14) 0.0004(14) 0.0023(15)
C20 0.024(2) 0.026(2) 0.0154(18) 0.0036(15) -0.0026(15) 0.0008(16)
C21 0.029(2) 0.021(2) 0.023(2) 0.0017(16) 0.0013(16) 0.0035(17)
C22 0.0222(19) 0.021(2) 0.0215(19) 0.0010(15) -0.0041(15) 0.0079(16)
C23 0.022(2) 0.031(2) 0.033(2) 0.0056(18) 0.0043(17) 0.0148(18)
C24 0.033(2) 0.030(2) 0.028(2) 0.0098(17) 0.0034(17) 0.0161(19)
C25 0.0198(19) 0.022(2) 0.0184(18) 0.0004(15) 0.0048(15) 0.0029(16)
C26 0.026(2) 0.024(2) 0.0199(19) 0.0060(16) 0.0037(16) -0.0010(17)
C27 0.023(2) 0.026(2) 0.025(2) 0.0074(16) 0.0067(16) 0.0026(17)
C101 0.027(2) 0.018(2) 0.0219(19) 0.0082(15) -0.0052(16) 0.0041(16)
C102 0.045(3) 0.021(2) 0.035(2) 0.0080(18) -0.0032(19) 0.0082(19)
C103 0.029(2) 0.031(2) 0.040(2) 0.0208(19) 0.0041(19) 0.0052(19)
C104 0.0178(19) 0.024(2) 0.0211(19) 0.0045(15) -0.0006(15) 0.0051(16)
C105 0.024(2) 0.040(3) 0.043(3) 0.015(2) 0.0009(18) 0.0144(19)
C106 0.020(2) 0.036(2) 0.033(2) 0.0090(18) -0.0005(17) 0.0012(18)
C107 0.024(2) 0.022(2) 0.0213(19) 0.0052(15) 0.0003(15) 0.0041(16)
C108 0.039(2) 0.033(2) 0.0171(19) 0.0016(17) -0.0021(17) 0.010(2)
C109 0.040(2) 0.018(2) 0.025(2) -0.0007(16) 0.0038(18) 0.0029(18)
C110 0.0184(18) 0.0171(19) 0.0241(19) 0.0055(15) 0.0024(15) 0.0038(15)
C111 0.021(2) 0.022(2) 0.035(2) 0.0106(17) 0.0051(16) 0.0047(16)
C112 0.020(2) 0.029(2) 0.034(2) 0.0080(18) -0.0001(17) 0.0028(17)
C113 0.023(2) 0.020(2) 0.0227(19) 0.0043(15) -0.0003(15) 0.0062(16)
C114 0.048(3) 0.030(2) 0.025(2) 0.0037(17) 0.0040(19) 0.012(2)
C115 0.035(2) 0.019(2) 0.034(2) 0.0046(17) 0.0050(18) 0.0124(18)
C116 0.0226(19) 0.020(2) 0.0204(18) 0.0012(15) -0.0019(15) 0.0079(16)
C117 0.022(2) 0.038(2) 0.031(2) 0.0085(18) -0.0022(17) 0.0134(18)
C118 0.036(2) 0.039(3) 0.029(2) 0.0184(19) 0.0081(18) 0.018(2)
C119 0.0199(19) 0.023(2) 0.0199(18) 0.0018(15) -0.0029(15) 0.0088(16)
C120 0.024(2) 0.030(2) 0.027(2) 0.0007(17) -0.0039(17) 0.0050(18)
C121 0.028(2) 0.033(2) 0.021(2) -0.0001(17) -0.0024(16) 0.0107(18)
C122 0.0183(18) 0.0160(19) 0.0219(18) 0.0043(14) 0.0028(15) 0.0068(15)
C123 0.025(2) 0.029(2) 0.033(2) 0.0064(18) -0.0012(17) 0.0143(18)
C124 0.028(2) 0.017(2) 0.037(2) 0.0073(17) 0.0057(17) 0.0075(17)
C125 0.0208(19) 0.0157(19) 0.0224(19) 0.0053(15) 0.0038(15) 0.0047(15)
C126 0.0204(19) 0.023(2) 0.031(2) 0.0073(16) 0.0051(16) 0.0045(16)
C127 0.026(2) 0.024(2) 0.027(2) 0.0103(16) 0.0038(16) 0.0071(17)

loop_
_atom_type_symbol
_atom_type_scat_dispersion_real
_atom_type_scat_dispersion_imag
_atom_type_scat_Cromer_Mann_a1
_atom_type_scat_Cromer_Mann_b1
_atom_type_scat_Cromer_Mann_a2
_atom_type_scat_Cromer_Mann_b2
_atom_type_scat_Cromer_Mann_a3
_atom_type_scat_Cromer_Mann_b3
_atom_type_scat_Cromer_Mann_a4
_atom_type_scat_Cromer_Mann_b4
_atom_type_scat_Cromer_Mann_c
_atom_type_scat_source
C 0.0033 0.0016 2.3100 20.8439 1.0200 10.2075 1.5886 0.5687 0.8650 51.6512 0.2156 'International Tables Vol C 4.2.6.8 and 6.1.1.4'
H 0.0000 0.0000 0.4930 10.5109 0.3229 26.1257 0.1402 3.1424 0.0408 57.7998 0.0030 'International Tables Vol C 4.2.6.8 and 6.1.1.4'
N 0.0061 0.0033 12.2126 0.0057 3.1322 9.8933 2.0125 28.9975 1.1663 0.5826 -11.5290 'International Tables Vol C 4.2.6.8 and 6.1.1.4'
P 0.1023 0.0942 6.4345 1.9067 4.1791 27.1570 1.7800 0.5260 1.4908 68.1645 1.1149 'International Tables Vol C 4.2.6.8 and 6.1.1.4'
Cl 0.1484 0.1585 11.4604 0.0104 7.1964 1.1662 6.2556 18.5194 1.6455 47.7784 -9.5574 'International Tables Vol C 4.2.6.8 and 6.1.1.4'
Fe 0.3463 0.8444 11.7695 4.7611 7.3573 0.3072 3.5222 15.3535 2.3045 76.8805 1.0369 'International Tables Vol C 4.2.6.8 and 6.1.1.4'

loop_
_geom_angle_atom_site_label_1
_geom_angle_atom_site_label_2
_geom_angle_atom_site_label_3
_geom_angle
_geom_angle_publ_flag
Fe2 Fe1 P1 55.90(2) yes
Fe2 Fe1 P2 56.46(2) yes
P1 Fe1 P2 97.58(3) yes
Fe2 Fe1 P3 69.90(3) yes
P1 Fe1 P3 95.20(3) yes
P2 Fe1 P3 100.83(3) yes
Fe2 Fe1 N1 93.58(9) yes
P1 Fe1 N1 37.70(9) yes
P2 Fe1 N1 123.40(9) yes
P3 Fe1 N1 112.63(9) yes
Fe2 Fe1 N2 93.48(8) yes
P1 Fe1 N2 131.26(9) yes
P2 Fe1 N2 38.07(9) yes
P3 Fe1 N2 109.46(9) yes
N1 Fe1 N2 137.17(12) yes
Fe1 Fe2 Cl1 161.15(3) yes
Fe1 Fe2 P1 63.67(3) yes
Cl1 Fe2 P1 106.86(3) yes
Fe1 Fe2 P2 62.92(3) yes
Cl1 Fe2 P2 108.39(3) yes
P1 Fe2 P2 107.98(3) yes
Fe1 Fe2 P3 52.34(2) yes
Cl1 Fe2 P3 146.40(3) yes
P1 Fe2 P3 89.28(3) yes
P2 Fe2 P3 93.56(3) yes
Fe1 Fe2 N3 84.84(8) yes
Cl1 Fe2 N3 113.99(8) yes
P1 Fe2 N3 113.41(8) yes
P2 Fe2 N3 105.98(9) yes
P3 Fe2 N3 33.30(8) yes
Fe12 Fe11 P11 56.35(2) yes
Fe12 Fe11 P12 55.95(2) yes
P11 Fe11 P12 97.69(3) yes
Fe12 Fe11 P13 70.10(3) yes
P11 Fe11 P13 100.95(3) yes
P12 Fe11 P13 95.07(3) yes
Fe12 Fe11 N11 93.57(8) yes
P11 Fe11 N11 37.98(9) yes
P12 Fe11 N11 130.57(9) yes
P13 Fe11 N11 110.87(9) yes
Fe12 Fe11 N12 93.21(8) yes
P11 Fe11 N12 123.36(9) yes
P12 Fe11 N12 37.28(8) yes
P13 Fe11 N12 112.16(9) yes
N11 Fe11 N12 136.15(12) yes
Fe11 Fe12 Cl11 161.29(3) yes
Fe11 Fe12 P11 63.12(3) yes
Cl11 Fe12 P11 108.19(3) yes
Fe11 Fe12 P12 64.13(3) yes
Cl11 Fe12 P12 106.66(3) yes
P11 Fe12 P12 108.64(3) yes
Fe11 Fe12 P13 52.41(2) yes
Cl11 Fe12 P13 146.20(3) yes
P11 Fe12 P13 93.80(3) yes
P12 Fe12 P13 89.38(3) yes
Fe11 Fe12 N13 84.62(8) yes
Cl11 Fe12 N13 114.07(9) yes
P11 Fe12 N13 106.14(8) yes
P12 Fe12 N13 112.96(8) yes
P13 Fe12 N13 32.98(8) yes
Fe2 P1 Fe1 60.42(2) yes
Fe2 P1 N1 106.07(10) yes
Fe1 P1 N1 45.68(10) yes
Fe2 P1 C4 114.12(12) yes
Fe1 P1 C4 125.52(13) yes
N1 P1 C4 109.23(16) yes
Fe2 P1 C7 115.34(12) yes
Fe1 P1 C7 128.44(12) yes
N1 P1 C7 108.18(16) yes
C4 P1 C7 103.73(17) yes
Fe2 P2 Fe1 60.62(2) yes
Fe2 P2 N2 105.79(10) yes
Fe1 P2 N2 46.51(10) yes
Fe2 P2 C13 118.22(12) yes
Fe1 P2 C13 120.15(12) yes
N2 P2 C13 108.78(15) yes
Fe2 P2 C16 104.05(12) yes
Fe1 P2 C16 130.19(12) yes
N2 P2 C16 110.97(15) yes
C13 P2 C16 108.90(16) yes
Fe1 P3 Fe2 57.76(2) yes
Fe1 P3 N3 97.44(10) yes
Fe1 P3 C19 120.32(11) yes
Fe2 P3 C19 134.85(11) yes
N3 P3 C19 108.97(15) yes
Fe1 P3 C22 116.23(12) yes
Fe2 P3 C22 117.56(12) yes
N3 P3 C22 110.21(15) yes
C19 P3 C22 103.38(16) yes
Fe12 P11 Fe11 60.53(2) yes
Fe12 P11 N11 106.21(10) yes
Fe11 P11 N11 46.66(10) yes
Fe12 P11 C104 106.02(11) yes
Fe11 P11 C104 130.30(12) yes
N11 P11 C104 110.68(16) yes
Fe12 P11 C107 116.09(11) yes
Fe11 P11 C107 119.73(12) yes
N11 P11 C107 108.59(16) yes
C104 P11 C107 109.18(16) yes
Fe12 P12 Fe11 59.92(2) yes
Fe12 P12 N12 105.08(10) yes
Fe11 P12 N12 45.20(9) yes
Fe12 P12 C113 116.59(12) yes
Fe11 P12 C113 129.33(11) yes
N12 P12 C113 108.53(15) yes
Fe12 P12 C116 114.15(11) yes
Fe11 P12 C116 125.51(12) yes
N12 P12 C116 109.65(16) yes
C113 P12 C116 102.72(16) yes
Fe11 P13 Fe12 57.48(2) yes
Fe11 P13 N13 96.66(10) yes
Fe11 P13 C119 115.96(11) yes
Fe12 P13 C119 117.04(12) yes
N13 P13 C119 109.97(15) yes
Fe11 P13 C122 121.80(11) yes
Fe12 P13 C122 134.99(11) yes
N13 P13 C122 108.78(15) yes
C119 P13 C122 103.22(16) yes
P1 N1 Fe1 96.62(13) yes
P1 N1 C1 125.2(2) yes
Fe1 N1 C1 137.5(2) yes
Fe1 N2 P2 95.42(14) yes
Fe1 N2 C10 134.1(2) yes
P2 N2 C10 128.3(2) yes
Fe2 N3 P3 106.00(14) yes
Fe2 N3 C25 130.3(2) yes
P3 N3 C25 123.2(2) yes
Fe11 N11 P11 95.35(13) yes
Fe11 N11 C101 135.5(2) yes
P11 N11 C101 127.5(2) yes
P12 N12 Fe11 97.52(14) yes
P12 N12 C110 125.6(2) yes
Fe11 N12 C110 136.1(2) yes
Fe12 N13 P13 106.87(14) yes
Fe12 N13 C125 129.5(2) yes
P13 N13 C125 123.3(2) yes
N1 C1 C2 112.7(3) yes
N1 C1 C3 109.9(3) yes
C2 C1 C3 110.0(3) yes
N1 C1 H11 107.5 no
C2 C1 H11 108.5 no
C3 C1 H11 108.1 no
C1 C2 H21 110.0 no
C1 C2 H22 108.0 no
H21 C2 H22 108.7 no
C1 C2 H23 110.9 no
H21 C2 H23 109.6 no
H22 C2 H23 109.6 no
C1 C3 H31 110.5 no
C1 C3 H32 109.7 no
H31 C3 H32 109.4 no
C1 C3 H33 108.4 no
H31 C3 H33 109.7 no
H32 C3 H33 109.2 no
P1 C4 C5 112.7(3) yes
P1 C4 C6 115.5(3) yes
C5 C4 C6 110.4(3) yes
P1 C4 H41 104.6 no
C5 C4 H41 107.4 no
C6 C4 H41 105.4 no
C4 C5 H51 108.6 no
C4 C5 H52 109.7 no
H51 C5 H52 110.0 no
C4 C5 H53 110.4 no
H51 C5 H53 109.6 no
H52 C5 H53 108.6 no
C4 C6 H61 110.1 no
C4 C6 H62 109.3 no
H61 C6 H62 108.8 no
C4 C6 H63 110.0 no
H61 C6 H63 108.5 no
H62 C6 H63 110.1 no
P1 C7 C8 112.9(3) yes
P1 C7 C9 110.5(3) yes
C8 C7 C9 111.1(3) yes
P1 C7 H71 105.9 no
C8 C7 H71 108.4 no
C9 C7 H71 107.7 no
C7 C8 H81 108.6 no
C7 C8 H82 108.7 no
H81 C8 H82 110.0 no
C7 C8 H83 109.5 no
H81 C8 H83 110.2 no
H82 C8 H83 109.9 no
C7 C9 H91 110.7 no
C7 C9 H92 109.4 no
H91 C9 H92 110.2 no
C7 C9 H93 108.4 no
H91 C9 H93 109.5 no
H92 C9 H93 108.7 no
N2 C10 C11 111.4(3) yes
N2 C10 C12 109.9(3) yes
C11 C10 C12 110.2(3) yes
N2 C10 H101 108.4 no
C11 C10 H101 108.0 no
C12 C10 H101 109.0 no
C10 C11 H111 109.3 no
C10 C11 H112 110.6 no
H111 C11 H112 109.0 no
C10 C11 H113 110.3 no
H111 C11 H113 108.4 no
H112 C11 H113 109.2 no
C10 C12 H121 108.5 no
C10 C12 H122 110.3 no
H121 C12 H122 111.0 no
C10 C12 H123 109.5 no
H121 C12 H123 107.9 no
H122 C12 H123 109.6 no
P2 C13 C14 114.4(2) yes
P2 C13 C15 116.2(3) yes
C14 C13 C15 109.6(3) yes
P2 C13 H131 102.5 no
C14 C13 H131 105.3 no
C15 C13 H131 107.8 no
C13 C14 H141 108.5 no
C13 C14 H142 109.9 no
H141 C14 H142 109.0 no
C13 C14 H143 110.0 no
H141 C14 H143 109.5 no
H142 C14 H143 109.9 no
C13 C15 H151 109.5 no
C13 C15 H152 108.6 no
H151 C15 H152 109.0 no
C13 C15 H153 110.5 no
H151 C15 H153 108.3 no
H152 C15 H153 110.9 no
P2 C16 C17 117.2(3) yes
P2 C16 C18 111.7(3) yes
C17 C16 C18 112.8(3) yes
P2 C16 H161 102.2 no
C17 C16 H161 105.5 no
C18 C16 H161 106.1 no
C16 C17 H171 109.1 no
C16 C17 H172 110.2 no
H171 C17 H172 109.8 no
C16 C17 H173 109.8 no
H171 C17 H173 108.9 no
H172 C17 H173 109.0 no
C16 C18 H181 109.7 no
C16 C18 H182 108.7 no
H181 C18 H182 109.8 no
C16 C18 H183 109.8 no
H181 C18 H183 110.2 no
H182 C18 H183 108.7 no
P3 C19 C20 111.2(2) yes
P3 C19 C21 110.3(2) yes
C20 C19 C21 111.3(3) yes
P3 C19 H191 106.9 no
C20 C19 H191 108.4 no
C21 C19 H191 108.5 no
C19 C20 H201 110.1 no
C19 C20 H202 110.6 no
H201 C20 H202 109.2 no
C19 C20 H203 109.6 no
H201 C20 H203 109.1 no
H202 C20 H203 108.3 no
C19 C21 H211 108.9 no
C19 C21 H212 109.7 no
H211 C21 H212 108.5 no
C19 C21 H213 109.4 no
H211 C21 H213 109.0 no
H212 C21 H213 111.4 no
P3 C22 C23 115.9(2) yes
P3 C22 C24 112.1(2) yes
C23 C22 C24 111.1(3) yes
P3 C22 H221 103.2 no
C23 C22 H221 105.4 no
C24 C22 H221 108.4 no
C22 C23 H231 112.3 no
C22 C23 H232 111.8 no
H231 C23 H232 107.0 no
C22 C23 H233 110.7 no
H231 C23 H233 107.5 no
H232 C23 H233 107.3 no
C22 C24 H241 109.6 no
C22 C24 H242 110.6 no
H241 C24 H242 108.9 no
C22 C24 H243 110.5 no
H241 C24 H243 108.3 no
H242 C24 H243 108.9 no
N3 C25 C26 110.5(3) yes
N3 C25 C27 111.8(3) yes
C26 C25 C27 110.2(3) yes
N3 C25 H251 108.5 no
C26 C25 H251 106.8 no
C27 C25 H251 108.8 no
C25 C26 H261 109.0 no
C25 C26 H262 109.4 no
H261 C26 H262 109.0 no
C25 C26 H263 109.7 no
H261 C26 H263 110.8 no
H262 C26 H263 108.9 no
C25 C27 H271 109.8 no
C25 C27 H272 110.0 no
H271 C27 H272 109.3 no
C25 C27 H273 109.7 no
H271 C27 H273 109.8 no
H272 C27 H273 108.3 no
N11 C101 C102 110.2(3) yes
N11 C101 C103 111.1(3) yes
C102 C101 C103 110.3(3) yes
N11 C101 H1011 108.3 no
C102 C101 H1011 107.1 no
C103 C101 H1011 109.7 no
C101 C102 H1021 108.1 no
C101 C102 H1022 110.7 no
H1021 C102 H1022 107.3 no
C101 C102 H1023 110.1 no
H1021 C102 H1023 110.5 no
H1022 C102 H1023 110.1 no
C101 C103 H1031 109.5 no
C101 C103 H1032 110.6 no
H1031 C103 H1032 110.0 no
C101 C103 H1033 109.3 no
H1031 C103 H1033 108.6 no
H1032 C103 H1033 108.8 no
P11 C104 C105 117.3(3) yes
P11 C104 C106 112.5(2) yes
C105 C104 C106 111.6(3) yes
P11 C104 H1041 103.6 no
C105 C104 H1041 104.5 no
C106 C104 H1041 106.1 no
C104 C105 H1051 110.0 no
C104 C105 H1052 110.7 no
H1051 C105 H1052 108.1 no
C104 C105 H1053 111.0 no
H1051 C105 H1053 109.3 no
H1052 C105 H1053 107.6 no
C104 C106 H1061 109.0 no
C104 C106 H1062 111.8 no
H1061 C106 H1062 109.9 no
C104 C106 H1063 109.6 no
H1061 C106 H1063 107.6 no
H1062 C106 H1063 108.8 no
P11 C107 C108 117.5(3) yes
P11 C107 C109 113.5(2) yes
C108 C107 C109 109.6(3) yes
P11 C107 H1071 103.6 no
C108 C107 H1071 105.6 no
C109 C107 H1071 105.8 no
C107 C108 H1081 109.6 no
C107 C108 H1082 111.2 no
H1081 C108 H1082 108.7 no
C107 C108 H1083 109.1 no
H1081 C108 H1083 109.3 no
H1082 C108 H1083 109.0 no
C107 C109 H1091 108.2 no
C107 C109 H1092 108.9 no
H1091 C109 H1092 108.5 no
C107 C109 H1093 111.1 no
H1091 C109 H1093 109.5 no
H1092 C109 H1093 110.5 no
N12 C110 C111 109.4(3) yes
N12 C110 C112 112.3(3) yes
C111 C110 C112 109.7(3) yes
N12 C110 H1101 108.9 no
C111 C110 H1101 109.6 no
C112 C110 H1101 106.8 no
C110 C111 H1111 109.9 no
C110 C111 H1112 110.0 no
H1111 C111 H1112 108.2 no
C110 C111 H1113 109.2 no
H1111 C111 H1113 109.5 no
H1112 C111 H1113 110.0 no
C110 C112 H1121 109.5 no
C110 C112 H1122 110.2 no
H1121 C112 H1122 109.5 no
C110 C112 H1123 109.4 no
H1121 C112 H1123 109.6 no
H1122 C112 H1123 108.7 no
P12 C113 C114 110.7(2) yes
P12 C113 C115 113.2(2) yes
C114 C113 C115 110.4(3) yes
P12 C113 H1131 106.5 no
C114 C113 H1131 106.8 no
C115 C113 H1131 109.0 no
C113 C114 H1141 108.2 no
C113 C114 H1142 109.7 no
H1141 C114 H1142 109.4 no
C113 C114 H1143 111.1 no
H1141 C114 H1143 109.2 no
H1142 C114 H1143 109.2 no
C113 C115 H1151 110.6 no
C113 C115 H1152 109.6 no
H1151 C115 H1152 109.0 no
C113 C115 H1153 109.7 no
H1151 C115 H1153 109.2 no
H1152 C115 H1153 108.7 no
P12 C116 C117 116.2(3) yes
P12 C116 C118 112.2(2) yes
C117 C116 C118 110.8(3) yes
P12 C116 H1161 104.3 no
C117 C116 H1161 105.4 no
C118 C116 H1161 107.2 no
C116 C117 H1171 112.2 no
C116 C117 H1172 111.7 no
H1171 C117 H1172 107.7 no
C116 C117 H1173 108.7 no
H1171 C117 H1173 108.0 no
H1172 C117 H1173 108.3 no
C116 C118 H1181 109.5 no
C116 C118 H1182 112.9 no
H1181 C118 H1182 108.6 no
C116 C118 H1183 109.8 no
H1181 C118 H1183 107.6 no
H1182 C118 H1183 108.3 no
P13 C119 C120 112.3(2) yes
P13 C119 C121 116.2(2) yes
C120 C119 C121 111.0(3) yes
P13 C119 H1191 103.8 no
C120 C119 H1191 106.2 no
C121 C119 H1191 106.5 no
C119 C120 H1201 109.3 no
C119 C120 H1202 110.8 no
H1201 C120 H1202 109.8 no
C119 C120 H1203 110.3 no
H1201 C120 H1203 108.8 no
H1202 C120 H1203 107.8 no
C119 C121 H1211 109.3 no
C119 C121 H1212 110.0 no
H1211 C121 H1212 107.8 no
C119 C121 H1213 111.3 no
H1211 C121 H1213 109.5 no
H1212 C121 H1213 108.8 no
P13 C122 C123 110.7(2) yes
P13 C122 C124 111.0(2) yes
C123 C122 C124 110.7(3) yes
P13 C122 H1221 107.9 no
C123 C122 H1221 107.3 no
C124 C122 H1221 109.1 no
C122 C123 H1231 109.8 no
C122 C123 H1232 110.0 no
H1231 C123 H1232 108.6 no
C122 C123 H1233 109.0 no
H1231 C123 H1233 109.3 no
H1232 C123 H1233 110.2 no
C122 C124 H1241 109.4 no
C122 C124 H1242 111.2 no
H1241 C124 H1242 107.9 no
C122 C124 H1243 110.7 no
H1241 C124 H1243 108.1 no
H1242 C124 H1243 109.4 no
N13 C125 C126 110.5(3) yes
N13 C125 C127 111.5(3) yes
C126 C125 C127 109.3(3) yes
N13 C125 H1251 107.0 no
C126 C125 H1251 109.3 no
C127 C125 H1251 109.1 no
C125 C126 H1261 109.5 no
C125 C126 H1262 110.7 no
H1261 C126 H1262 109.0 no
C125 C126 H1263 109.6 no
H1261 C126 H1263 108.0 no
H1262 C126 H1263 110.1 no
C125 C127 H1271 112.1 no
C125 C127 H1272 107.7 no
H1271 C127 H1272 109.0 no
C125 C127 H1273 108.4 no
H1271 C127 H1273 109.9 no
H1272 C127 H1273 109.7 no

loop_
_geom_bond_atom_site_label_1
_geom_bond_atom_site_label_2
_geom_bond_distance
_geom_bond_publ_flag
Fe1 Fe2 2.6112(7) yes
Fe1 P1 2.6910(10) yes
Fe1 P2 2.6680(10) yes
Fe1 P3 2.4440(10) yes
Fe1 N1 1.938(3) yes
Fe1 N2 1.944(3) yes
Fe2 Cl1 2.3096(9) yes
Fe2 P1 2.4862(10) yes
Fe2 P2 2.4976(10) yes
Fe2 P3 2.8990(10) yes
Fe2 N3 1.967(3) yes
Fe11 Fe12 2.6102(7) yes
Fe11 P11 2.6743(10) yes
Fe11 P12 2.7142(10) yes
Fe11 P13 2.4529(10) yes
Fe11 N11 1.954(3) yes
Fe11 N12 1.943(3) yes
Fe12 Cl11 2.3091(9) yes
Fe12 P11 2.4956(10) yes
Fe12 P12 2.4994(10) yes
Fe12 P13 2.9106(10) yes
Fe12 N13 1.961(3) yes
P1 N1 1.657(3) yes
P1 C4 1.860(4) yes
P1 C7 1.861(4) yes
P2 N2 1.652(3) yes
P2 C13 1.866(4) yes
P2 C16 1.859(4) yes
P3 N3 1.656(3) yes
P3 C19 1.855(3) yes
P3 C22 1.876(3) yes
P11 N11 1.653(3) yes
P11 C104 1.855(3) yes
P11 C107 1.865(4) yes
P12 N12 1.658(3) yes
P12 C113 1.856(4) yes
P12 C116 1.873(3) yes
P13 N13 1.655(3) yes
P13 C119 1.876(3) yes
P13 C122 1.854(3) yes
N1 C1 1.474(4) yes
N2 C10 1.479(4) yes
N3 C25 1.481(4) yes
N11 C101 1.476(4) yes
N12 C110 1.466(4) yes
N13 C125 1.485(4) yes
C1 C2 1.517(5) yes
C1 C3 1.522(5) yes
C1 H11 0.985 no
C2 H21 0.956 no
C2 H22 0.972 no
C2 H23 0.973 no
C3 H31 0.956 no
C3 H32 0.961 no
C3 H33 0.966 no
C4 C5 1.535(5) yes
C4 C6 1.534(5) yes
C4 H41 0.982 no
C5 H51 0.966 no
C5 H52 0.974 no
C5 H53 0.958 no
C6 H61 0.962 no
C6 H62 0.964 no
C6 H63 0.972 no
C7 C8 1.527(5) yes
C7 C9 1.523(5) yes
C7 H71 0.981 no
C8 H81 0.956 no
C8 H82 0.969 no
C8 H83 0.966 no
C9 H91 0.970 no
C9 H92 0.959 no
C9 H93 0.958 no
C10 C11 1.523(5) yes
C10 C12 1.518(5) yes
C10 H101 0.972 no
C11 H111 0.964 no
C11 H112 0.960 no
C11 H113 0.958 no
C12 H121 0.960 no
C12 H122 0.969 no
C12 H123 0.957 no
C13 C14 1.530(5) yes
C13 C15 1.539(5) yes
C13 H131 0.980 no
C14 H141 0.977 no
C14 H142 0.977 no
C14 H143 0.961 no
C15 H151 0.966 no
C15 H152 0.968 no
C15 H153 0.958 no
C16 C17 1.515(5) yes
C16 C18 1.527(5) yes
C16 H161 0.982 no
C17 H171 0.961 no
C17 H172 0.981 no
C17 H173 0.971 no
C18 H181 0.958 no
C18 H182 0.965 no
C18 H183 0.959 no
C19 C20 1.519(5) yes
C19 C21 1.526(5) yes
C19 H191 0.990 no
C20 H201 0.956 no
C20 H202 0.977 no
C20 H203 0.972 no
C21 H211 0.966 no
C21 H212 0.973 no
C21 H213 0.958 no
C22 C23 1.532(5) yes
C22 C24 1.520(5) yes
C22 H221 0.982 no
C23 H231 0.957 no
C23 H232 0.959 no
C23 H233 0.977 no
C24 H241 0.957 no
C24 H242 0.960 no
C24 H243 0.960 no
C25 C26 1.520(5) yes
C25 C27 1.528(5) yes
C25 H251 0.976 no
C26 H261 0.953 no
C26 H262 0.959 no
C26 H263 0.966 no
C27 H271 0.958 no
C27 H272 0.969 no
C27 H273 0.962 no
C101 C102 1.519(5) yes
C101 C103 1.525(5) yes
C101 H1011 0.987 no
C102 H1021 0.974 no
C102 H1022 0.959 no
C102 H1023 0.968 no
C103 H1031 0.958 no
C103 H1032 0.952 no
C103 H1033 0.966 no
C104 C105 1.530(5) yes
C104 C106 1.533(5) yes
C104 H1041 0.970 no
C105 H1051 0.965 no
C105 H1052 0.959 no
C105 H1053 0.971 no
C106 H1061 0.975 no
C106 H1062 0.962 no
C106 H1063 0.968 no
C107 C108 1.528(5) yes
C107 C109 1.535(5) yes
C107 H1071 0.979 no
C108 H1081 0.957 no
C108 H1082 0.960 no
C108 H1083 0.976 no
C109 H1091 0.977 no
C109 H1092 0.977 no
C109 H1093 0.972 no
C110 C111 1.522(5) yes
C110 C112 1.533(5) yes
C110 H1101 0.992 no
C111 H1111 0.975 no
C111 H1112 0.979 no
C111 H1113 0.975 no
C112 H1121 0.963 no
C112 H1122 0.951 no
C112 H1123 0.974 no
C113 C114 1.521(5) yes
C113 C115 1.530(5) yes
C113 H1131 0.977 no
C114 H1141 0.962 no
C114 H1142 0.960 no
C114 H1143 0.970 no
C115 H1151 0.971 no
C115 H1152 0.988 no
C115 H1153 0.978 no
C116 C117 1.524(5) yes
C116 C118 1.527(5) yes
C116 H1161 0.991 no
C117 H1171 0.953 no
C117 H1172 0.965 no
C117 H1173 0.979 no
C118 H1181 0.973 no
C118 H1182 0.973 no
C118 H1183 0.953 no
C119 C120 1.525(5) yes
C119 C121 1.530(5) yes
C119 H1191 0.979 no
C120 H1201 0.971 no
C120 H1202 0.953 no
C120 H1203 0.972 no
C121 H1211 0.951 no
C121 H1212 0.962 no
C121 H1213 0.957 no
C122 C123 1.530(5) yes
C122 C124 1.524(5) yes
C122 H1221 0.985 no
C123 H1231 0.963 no
C123 H1232 0.978 no
C123 H1233 0.969 no
C124 H1241 0.971 no
C124 H1242 0.951 no
C124 H1243 0.963 no
C125 C126 1.524(5) yes
C125 C127 1.524(5) yes
C125 H1251 0.976 no
C126 H1261 0.971 no
C126 H1262 0.973 no
C126 H1263 0.966 no
C127 H1271 0.972 no
C127 H1272 0.975 no
C127 H1273 0.961 no
